data_7124019
loop_
_publ_author_name
'Wang, Kuiyuan'
'Prior, Timothy J.'
'Redshaw, Carl'

_publ_section_title
;
 Turning on ROP activity in a bimetallic Co/Zn complex supported by a
 [2+2] Schiff-base macrocycle
;
_journal_name_full 'Chemical Communications'
_journal_paper_doi 10.1039/C9CC04494A
_journal_year 2019
_chemical_formula_moiety
;
C52 H52 Br N4 O2 Zn, C2 H3 Br3 N Zn, 0.125(C2 O2)
;
_chemical_formula_sum 'C54.25 H55 Br4 N5 O2.25 Zn2'
_chemical_formula_weight 1263.41
_space_group_crystal_system triclinic
_space_group_IT_number 2
_space_group_name_Hall '-P 1'
_space_group_name_H-M_alt 'P -1'
_symmetry_space_group_name_Hall '-P 1'
_symmetry_space_group_name_H-M 'P -1'
_atom_sites_solution_hydrogens mixed
_audit_creation_method SHELXL-2018/1
_audit_update_record
;
2018-06-14 deposited with the CCDC.    2019-08-16 downloaded from the CCDC.
;
_cell_angle_alpha 84.0830(10)
_cell_angle_beta 88.4630(10)
_cell_angle_gamma 66.072(2)
_cell_formula_units_Z 2
_cell_length_a 10.75900(10)
_cell_length_b 12.2903(2)
_cell_length_c 21.8932(3)
_cell_measurement_reflns_used 45038
_cell_measurement_temperature 100(2)
_cell_measurement_theta_max 3.9540
_cell_measurement_theta_min 70.313
_cell_volume 2631.71(7)
_computing_cell_refinement 'CrysAlisPro 1.171.39.46 (Rigaku OD, 2018)'
_computing_data_collection 'CrysAlisPro 1.171.39.46 (Rigaku OD, 2018)'
_computing_data_reduction 'CrysAlisPro 1.171.39.46 (Rigaku OD, 2018)'
_computing_structure_refinement 'SHELXL-2018/1 (Sheldrick, 2018)'
_computing_structure_solution 'SHELXT 2014/5 (Sheldrick, 2014)'
_diffrn_ambient_temperature 100(2)
_diffrn_detector_area_resol_mean 10
_diffrn_measured_fraction_theta_full 0.988
_diffrn_measured_fraction_theta_max 0.988
_diffrn_measurement_device_type
;
Rigaku 007HF equipped with Varimax confocal mirrors and an 
AFC11 goniometer and HyPix 6000 detector
;
_diffrn_measurement_method \w-scans
_diffrn_radiation_type CuK\a
_diffrn_radiation_wavelength 1.54184
_diffrn_reflns_av_R_equivalents 0.0339
_diffrn_reflns_av_unetI/netI 0.0167
_diffrn_reflns_Laue_measured_fraction_full 0.988
_diffrn_reflns_Laue_measured_fraction_max 0.988
_diffrn_reflns_limit_h_max 12
_diffrn_reflns_limit_h_min -12
_diffrn_reflns_limit_k_max 14
_diffrn_reflns_limit_k_min -14
_diffrn_reflns_limit_l_max 26
_diffrn_reflns_limit_l_min -26
_diffrn_reflns_number 56562
_diffrn_reflns_point_group_measured_fraction_full 0.988
_diffrn_reflns_point_group_measured_fraction_max 0.988
_diffrn_reflns_theta_full 67.684
_diffrn_reflns_theta_max 68.249
_diffrn_reflns_theta_min 3.955
_diffrn_source 'Rotating-anode X-ray tube'
_exptl_absorpt_coefficient_mu 5.034
_exptl_absorpt_correction_T_max 1.0000
_exptl_absorpt_correction_T_min 0.69517
_exptl_absorpt_correction_type multi-scan
_exptl_absorpt_process_details
;
CrysAlisPro 1.171.39.46 (Rigaku Oxford Diffraction, 2018)
Empirical absorption correction using spherical harmonics,
 implemented in SCALE3 ABSPACK scaling algorithm.
;
_exptl_crystal_colour orange
_exptl_crystal_density_diffrn 1.594
_exptl_crystal_description block
_exptl_crystal_F_000 1267
_exptl_crystal_size_max 0.2
_exptl_crystal_size_mid 0.16
_exptl_crystal_size_min 0.08
_refine_diff_density_max 1.483
_refine_diff_density_min -0.620
_refine_diff_density_rms 0.073
_refine_ls_extinction_method none
_refine_ls_goodness_of_fit_ref 1.068
_refine_ls_hydrogen_treatment mixed
_refine_ls_matrix_type full
_refine_ls_number_parameters 621
_refine_ls_number_reflns 9509
_refine_ls_number_restraints 4
_refine_ls_restrained_S_all 1.069
_refine_ls_R_factor_all 0.0302
_refine_ls_R_factor_gt 0.0298
_refine_ls_shift/su_max 0.001
_refine_ls_shift/su_mean 0.000
_refine_ls_structure_factor_coef Fsqd
_refine_ls_weighting_details 'w=1/[\s^2^(Fo^2^)+(0.0416P)^2^+3.5180P] where P=(Fo^2^+2Fc^2^)/3'
_refine_ls_weighting_scheme calc
_refine_ls_wR_factor_gt 0.0795
_refine_ls_wR_factor_ref 0.0799
_reflns_Friedel_coverage 0.000
_reflns_number_gt 9365
_reflns_number_total 9509
_reflns_threshold_expression 'I > 2\s(I)'
_cod_data_source_file c9cc04494a2.cif
_cod_data_source_block shelx_CCDC2
_cod_database_code 7124019
_shelx_shelxl_version_number 2018/1
_shelx_space_group_comment
;
The symmetry employed for this shelxl refinement is uniquely defined
by the following loop, which should always be used as a source of
symmetry information in preference to the above space-group names.
They are only intended as comments.
;

loop_
_space_group_symop_operation_xyz
'x, y, z'
'-x, -y, -z'

loop_
_atom_site_label
_atom_site_type_symbol
_atom_site_fract_x
_atom_site_fract_y
_atom_site_fract_z
_atom_site_U_iso_or_equiv
_atom_site_adp_type
_atom_site_occupancy
_atom_site_site_symmetry_order
_atom_site_calc_flag
_atom_site_refinement_flags_posn
_atom_site_refinement_flags_adp
_atom_site_refinement_flags_occupancy
C1 C 0.5821(2) 0.4975(2) 0.37706(11) 0.0215(5) Uani 1 1 d . . .
C2 C 0.6806(3) 0.4412(2) 0.42551(11) 0.0237(5) Uani 1 1 d . . .
C3 C 0.7907(3) 0.3299(2) 0.41967(12) 0.0283(6) Uani 1 1 d . . .
H3 H 0.854193 0.294577 0.452820 0.034 Uiso 1 1 calc R U .
C4 C 0.8094(3) 0.2706(2) 0.36770(12) 0.0274(5) Uani 1 1 d . . .
C5 C 0.7125(3) 0.3268(2) 0.32048(12) 0.0258(5) Uani 1 1 d . . .
H5 H 0.722759 0.287999 0.284169 0.031 Uiso 1 1 calc R U .
C6 C 0.6014(2) 0.4366(2) 0.32340(11) 0.0222(5) Uani 1 1 d . . .
C7 C 0.9321(3) 0.1534(3) 0.35859(13) 0.0343(6) Uani 1 1 d . . .
C8 C 1.0320(3) 0.1838(3) 0.31598(17) 0.0501(8) Uani 1 1 d . . .
H8A H 0.988356 0.218412 0.275732 0.075 Uiso 1 1 calc R U .
H8B H 1.113318 0.110747 0.311150 0.075 Uiso 1 1 calc R U .
H8C H 1.057885 0.241597 0.333894 0.075 Uiso 1 1 calc R U .
C9 C 1.0040(4) 0.0912(3) 0.41973(16) 0.0610(11) Uani 1 1 d . . .
H9A H 1.046553 0.139420 0.435991 0.092 Uiso 1 1 calc R U .
H9B H 1.073888 0.012088 0.413314 0.092 Uiso 1 1 calc R U .
H9C H 0.937497 0.082270 0.449072 0.092 Uiso 1 1 calc R U .
C10 C 0.8892(4) 0.0665(3) 0.3287(2) 0.0564(10) Uani 1 1 d . . .
H10A H 0.820979 0.050348 0.354158 0.085 Uiso 1 1 calc R U .
H10B H 0.968717 -0.008547 0.325153 0.085 Uiso 1 1 calc R U .
H10C H 0.850288 0.102007 0.287796 0.085 Uiso 1 1 calc R U .
C11 C 0.5161(2) 0.4833(2) 0.26830(11) 0.0225(5) Uani 1 1 d . . .
H11 H 0.540827 0.434985 0.235107 0.027 Uiso 1 1 calc R U .
C12 C 0.3540(2) 0.6130(2) 0.19755(11) 0.0206(5) Uani 1 1 d . . .
C13 C 0.3961(2) 0.6869(2) 0.15764(11) 0.0238(5) Uani 1 1 d . . .
H13 H 0.462623 0.712122 0.170986 0.029 Uiso 1 1 calc R U .
C14 C 0.3419(3) 0.7239(2) 0.09872(11) 0.0263(5) Uani 1 1 d . . .
H14 H 0.370787 0.774445 0.071732 0.032 Uiso 1 1 calc R U .
C15 C 0.2451(3) 0.6866(2) 0.07930(12) 0.0282(5) Uani 1 1 d . . .
H15 H 0.206659 0.712279 0.039081 0.034 Uiso 1 1 calc R U .
C16 C 0.2047(3) 0.6117(2) 0.11884(12) 0.0271(5) Uani 1 1 d . . .
H16 H 0.139351 0.585834 0.104858 0.033 Uiso 1 1 calc R U .
C17 C 0.2575(2) 0.5732(2) 0.17879(11) 0.0225(5) Uani 1 1 d . . .
C18 C 0.2075(3) 0.4956(2) 0.22119(12) 0.0253(5) Uani 1 1 d . . .
H18A H 0.281869 0.443936 0.250249 0.030 Uiso 1 1 calc R U .
H18B H 0.184427 0.442870 0.196641 0.030 Uiso 1 1 calc R U .
C19 C 0.0817(2) 0.5677(2) 0.25813(11) 0.0231(5) Uani 1 1 d . . .
H19A H 0.065351 0.512413 0.290291 0.028 Uiso 1 1 calc R U .
H19B H 0.101391 0.626868 0.278958 0.028 Uiso 1 1 calc DR U .
C20 C -0.0462(2) 0.6328(2) 0.21916(11) 0.0215(5) Uani 1 1 d . . .
C21 C -0.1249(3) 0.5711(2) 0.20568(12) 0.0247(5) Uani 1 1 d . . .
H21 H -0.096771 0.489622 0.221523 0.030 Uiso 1 1 calc R U .
C22 C -0.2421(3) 0.6250(2) 0.17004(12) 0.0261(5) Uani 1 1 d . . .
H22 H -0.292397 0.580368 0.161069 0.031 Uiso 1 1 calc R U .
C23 C -0.2866(3) 0.7453(2) 0.14719(12) 0.0268(5) Uani 1 1 d . . .
H23 H -0.368094 0.783038 0.123320 0.032 Uiso 1 1 calc R U .
C24 C -0.2114(3) 0.8091(2) 0.15949(12) 0.0257(5) Uani 1 1 d . . .
H24 H -0.241363 0.891042 0.144347 0.031 Uiso 1 1 calc R U .
C25 C -0.0912(2) 0.7525(2) 0.19425(11) 0.0227(5) Uani 1 1 d . . .
C26 C 0.0003(2) 0.9006(2) 0.16419(12) 0.0234(5) Uani 1 1 d . . .
H26 H -0.058960 0.928284 0.129287 0.028 Uiso 1 1 calc R U .
C27 C 0.1929(2) 0.9078(2) 0.22021(11) 0.0201(5) Uani 1 1 d . . .
C28 C 0.0952(2) 0.9519(2) 0.17103(11) 0.0211(5) Uani 1 1 d . . .
C29 C 0.0995(2) 1.0381(2) 0.12428(11) 0.0221(5) Uani 1 1 d . . .
H29 H 0.032995 1.065310 0.092169 0.026 Uiso 1 1 calc R U .
C30 C 0.1973(2) 1.0843(2) 0.12354(11) 0.0209(5) Uani 1 1 d . . .
C31 C 0.2938(2) 1.0401(2) 0.17183(11) 0.0216(5) Uani 1 1 d . . .
H31 H 0.362078 1.070481 0.172377 0.026 Uiso 1 1 calc R U .
C32 C 0.2952(2) 0.9537(2) 0.21926(11) 0.0208(5) Uani 1 1 d . . .
C33 C 0.2037(2) 1.1801(2) 0.07411(11) 0.0224(5) Uani 1 1 d . . .
C34 C 0.3432(3) 1.1323(2) 0.04313(12) 0.0276(5) Uani 1 1 d . . .
H34A H 0.414985 1.115793 0.073758 0.041 Uiso 1 1 calc R U .
H34B H 0.346316 1.192235 0.010658 0.041 Uiso 1 1 calc R U .
H34C H 0.357013 1.058398 0.025255 0.041 Uiso 1 1 calc R U .
C35 C 0.1840(3) 1.2921(2) 0.10532(12) 0.0277(5) Uani 1 1 d . . .
H35A H 0.096303 1.320482 0.125998 0.041 Uiso 1 1 calc R U .
H35B H 0.185885 1.354863 0.074314 0.041 Uiso 1 1 calc R U .
H35C H 0.257426 1.272359 0.135570 0.041 Uiso 1 1 calc R U .
C36 C 0.0916(3) 1.2146(2) 0.02496(12) 0.0265(5) Uani 1 1 d . . .
H36A H 0.101838 1.143694 0.005008 0.040 Uiso 1 1 calc R U .
H36B H 0.098937 1.275491 -0.005781 0.040 Uiso 1 1 calc R U .
H36C H 0.002395 1.246683 0.044244 0.040 Uiso 1 1 calc R U .
C37 C 0.4029(2) 0.9161(2) 0.26497(11) 0.0226(5) Uani 1 1 d . . .
H37 H 0.463161 0.955252 0.260690 0.027 Uiso 1 1 calc R U .
C38 C 0.5450(2) 0.8158(2) 0.34796(11) 0.0239(5) Uani 1 1 d . . .
C39 C 0.6730(3) 0.7597(3) 0.32365(13) 0.0411(7) Uani 1 1 d . . .
H39 H 0.681734 0.733203 0.283881 0.049 Uiso 1 1 calc R U .
C40 C 0.7883(3) 0.7422(4) 0.35704(15) 0.0514(9) Uani 1 1 d . . .
H40 H 0.875756 0.703497 0.340206 0.062 Uiso 1 1 calc R U .
C41 C 0.7761(3) 0.7810(3) 0.41485(13) 0.0378(7) Uani 1 1 d . . .
H41 H 0.854864 0.769766 0.437783 0.045 Uiso 1 1 calc R U .
C42 C 0.6490(3) 0.8358(2) 0.43877(12) 0.0264(5) Uani 1 1 d . . .
H42 H 0.641199 0.862615 0.478440 0.032 Uiso 1 1 calc R U .
C43 C 0.5305(3) 0.8535(2) 0.40652(11) 0.0230(5) Uani 1 1 d . . .
C44 C 0.3934(3) 0.9146(2) 0.43515(12) 0.0274(5) Uani 1 1 d . . .
H44A H 0.322617 0.943957 0.402326 0.033 Uiso 1 1 calc R U .
H44B H 0.391936 0.985036 0.453889 0.033 Uiso 1 1 calc R U .
C45 C 0.3569(3) 0.8334(2) 0.48489(12) 0.0293(6) Uani 1 1 d . . .
H45A H 0.266666 0.880472 0.501638 0.035 Uiso 1 1 calc R U .
H45B H 0.349982 0.766706 0.465490 0.035 Uiso 1 1 calc DR U .
C46 C 0.4594(3) 0.7825(2) 0.53694(12) 0.0281(5) Uani 1 1 d . . .
C47 C 0.4518(3) 0.8520(3) 0.58467(13) 0.0346(6) Uani 1 1 d . . .
H47 H 0.377338 0.927495 0.585415 0.042 Uiso 1 1 calc R U .
C48 C 0.5499(4) 0.8136(3) 0.63092(13) 0.0391(7) Uani 1 1 d . . .
H48 H 0.543707 0.863372 0.662323 0.047 Uiso 1 1 calc R U .
C49 C 0.6565(4) 0.7030(3) 0.63123(13) 0.0390(7) Uani 1 1 d . . .
H49 H 0.724046 0.676819 0.662838 0.047 Uiso 1 1 calc R U .
C50 C 0.6657(3) 0.6299(3) 0.58588(13) 0.0351(6) Uani 1 1 d . . .
H50 H 0.737908 0.552704 0.586877 0.042 Uiso 1 1 calc R U .
C51 C 0.5686(3) 0.6702(2) 0.53873(12) 0.0282(5) Uani 1 1 d . . .
C52 C 0.6744(3) 0.4972(2) 0.47975(12) 0.0259(5) Uani 1 1 d . . .
H52 H 0.742269 0.456737 0.510722 0.031 Uiso 1 1 calc R U .
C61 C 0.4219(3) 0.4031(2) 0.02728(12) 0.0284(5) Uani 1 1 d . . .
C62 C 0.3258(3) 0.4583(3) -0.02363(13) 0.0367(6) Uani 1 1 d . . .
H62A H 0.372394 0.478610 -0.059172 0.055 Uiso 1 1 calc R U .
H62B H 0.252067 0.531158 -0.011704 0.055 Uiso 1 1 calc R U .
H62C H 0.287942 0.402255 -0.034378 0.055 Uiso 1 1 calc R U .
N1 N 0.4105(2) 0.58337(18) 0.25952(9) 0.0204(4) Uani 1 1 d . . .
N2 N -0.0098(2) 0.81662(18) 0.20367(10) 0.0219(4) Uani 1 1 d D . .
H2 H 0.046(3) 0.7966(17) 0.2366(12) 0.026 Uiso 1 1 d D U .
N3 N 0.4266(2) 0.83492(18) 0.31117(9) 0.0219(4) Uani 1 1 d . . .
N4 N 0.5803(2) 0.60122(19) 0.48913(10) 0.0252(4) Uani 1 1 d D . .
H4 H 0.528(2) 0.624(2) 0.4613(14) 0.030 Uiso 1 1 d D U .
N5 N 0.4993(2) 0.3583(2) 0.06636(11) 0.0304(5) Uani 1 1 d . . .
O1 O 0.48143(18) 0.59882(15) 0.38363(8) 0.0260(4) Uani 1 1 d . . .
O2 O 0.18727(16) 0.82814(14) 0.26235(8) 0.0213(3) Uani 1 1 d . . .
Zn1 Zn 0.33324(3) 0.71225(3) 0.32279(2) 0.02017(8) Uani 1 1 d . . .
Zn2 Zn 0.65600(3) 0.22785(3) 0.12243(2) 0.02343(8) Uani 1 1 d . . .
Br1 Br 0.15008(2) 0.71961(2) 0.39343(2) 0.02509(7) Uani 1 1 d . . .
Br2 Br 0.74967(3) 0.08884(2) 0.04861(2) 0.02769(8) Uani 1 1 d . . .
Br3 Br 0.55022(3) 0.16921(3) 0.20771(2) 0.03864(9) Uani 1 1 d . . .
Br5 Br 0.79905(3) 0.31909(2) 0.15122(2) 0.02593(7) Uani 1 1 d . . .
O1M O 0.9936(10) 0.5209(9) 0.5288(4) 0.095(3) Uiso 0.25 1 d . . P
C1M C 0.9936(10) 0.5209(9) 0.5288(4) 0.095(3) Uiso 0.25 1 d . . P

loop_
_atom_site_aniso_label
_atom_site_aniso_U_11
_atom_site_aniso_U_22
_atom_site_aniso_U_33
_atom_site_aniso_U_23
_atom_site_aniso_U_13
_atom_site_aniso_U_12
C1 0.0200(11) 0.0190(11) 0.0238(12) 0.0007(9) -0.0022(9) -0.0067(9)
C2 0.0235(12) 0.0237(12) 0.0233(12) -0.0003(10) -0.0032(10) -0.0093(10)
C3 0.0238(13) 0.0290(13) 0.0258(13) 0.0029(10) -0.0072(10) -0.0052(11)
C4 0.0220(12) 0.0259(13) 0.0275(13) -0.0001(10) -0.0011(10) -0.0032(10)
C5 0.0242(12) 0.0243(12) 0.0248(12) -0.0034(10) 0.0002(10) -0.0056(10)
C6 0.0189(11) 0.0223(12) 0.0225(12) -0.0006(9) -0.0020(9) -0.0055(10)
C7 0.0271(14) 0.0317(14) 0.0302(14) -0.0006(11) -0.0026(11) 0.0020(11)
C8 0.0322(16) 0.052(2) 0.052(2) -0.0078(16) 0.0104(14) -0.0017(14)
C9 0.045(2) 0.054(2) 0.0386(18) 0.0029(16) -0.0042(15) 0.0242(17)
C10 0.0375(18) 0.0296(16) 0.086(3) -0.0170(17) -0.0060(18) 0.0056(14)
C11 0.0200(11) 0.0226(12) 0.0234(12) -0.0043(9) -0.0006(9) -0.0065(10)
C12 0.0179(11) 0.0194(11) 0.0202(11) -0.0050(9) -0.0018(9) -0.0023(9)
C13 0.0198(12) 0.0246(12) 0.0254(12) -0.0036(10) 0.0003(9) -0.0071(10)
C14 0.0257(13) 0.0265(13) 0.0229(12) -0.0010(10) 0.0012(10) -0.0072(10)
C15 0.0271(13) 0.0297(13) 0.0222(12) -0.0015(10) -0.0049(10) -0.0059(11)
C16 0.0245(13) 0.0280(13) 0.0275(13) -0.0062(10) -0.0059(10) -0.0082(10)
C17 0.0206(12) 0.0189(11) 0.0244(12) -0.0040(9) -0.0030(9) -0.0038(9)
C18 0.0256(13) 0.0209(12) 0.0298(13) -0.0033(10) -0.0038(10) -0.0094(10)
C19 0.0251(12) 0.0196(11) 0.0250(12) 0.0003(9) -0.0024(10) -0.0098(10)
C20 0.0224(12) 0.0212(12) 0.0219(11) -0.0021(9) 0.0001(9) -0.0099(10)
C21 0.0277(13) 0.0213(12) 0.0278(13) -0.0025(10) 0.0010(10) -0.0127(10)
C22 0.0268(13) 0.0290(13) 0.0291(13) -0.0069(10) 0.0007(10) -0.0172(11)
C23 0.0249(13) 0.0317(13) 0.0257(12) 0.0015(10) -0.0037(10) -0.0144(11)
C24 0.0241(12) 0.0247(12) 0.0289(13) 0.0033(10) -0.0040(10) -0.0118(10)
C25 0.0227(12) 0.0226(12) 0.0259(12) -0.0016(9) -0.0009(9) -0.0124(10)
C26 0.0220(12) 0.0210(12) 0.0273(12) 0.0009(9) -0.0037(10) -0.0093(10)
C27 0.0191(11) 0.0153(11) 0.0246(12) -0.0034(9) -0.0001(9) -0.0051(9)
C28 0.0204(11) 0.0179(11) 0.0250(12) -0.0017(9) -0.0008(9) -0.0079(9)
C29 0.0223(12) 0.0198(11) 0.0234(12) -0.0017(9) -0.0036(9) -0.0077(10)
C30 0.0224(12) 0.0175(11) 0.0229(12) -0.0018(9) 0.0006(9) -0.0082(9)
C31 0.0217(12) 0.0211(11) 0.0254(12) -0.0041(9) 0.0013(9) -0.0119(10)
C32 0.0191(11) 0.0205(11) 0.0237(12) -0.0043(9) -0.0004(9) -0.0084(9)
C33 0.0253(12) 0.0214(12) 0.0229(12) -0.0001(9) -0.0007(10) -0.0123(10)
C34 0.0287(13) 0.0283(13) 0.0284(13) -0.0012(10) 0.0023(10) -0.0147(11)
C35 0.0326(14) 0.0211(12) 0.0316(13) -0.0023(10) 0.0013(11) -0.0134(11)
C36 0.0302(13) 0.0252(12) 0.0243(12) 0.0014(10) -0.0016(10) -0.0120(11)
C37 0.0218(12) 0.0236(12) 0.0242(12) -0.0050(10) 0.0003(9) -0.0104(10)
C38 0.0224(12) 0.0291(13) 0.0218(12) -0.0006(10) -0.0034(9) -0.0125(10)
C39 0.0250(14) 0.068(2) 0.0258(14) -0.0149(14) -0.0007(11) -0.0118(14)
C40 0.0214(14) 0.094(3) 0.0344(16) -0.0183(17) 0.0007(12) -0.0157(16)
C41 0.0289(14) 0.0582(19) 0.0291(14) -0.0039(13) -0.0068(11) -0.0203(14)
C42 0.0305(13) 0.0286(13) 0.0237(12) -0.0010(10) -0.0046(10) -0.0157(11)
C43 0.0267(13) 0.0194(11) 0.0242(12) 0.0002(9) -0.0019(10) -0.0112(10)
C44 0.0279(13) 0.0244(12) 0.0260(13) -0.0057(10) -0.0017(10) -0.0057(10)
C45 0.0289(13) 0.0295(13) 0.0297(13) -0.0087(11) 0.0055(11) -0.0109(11)
C46 0.0387(15) 0.0294(13) 0.0222(12) -0.0048(10) 0.0048(11) -0.0196(12)
C47 0.0502(17) 0.0308(14) 0.0276(14) -0.0065(11) 0.0081(12) -0.0207(13)
C48 0.069(2) 0.0395(16) 0.0219(13) -0.0056(11) 0.0028(13) -0.0347(16)
C49 0.066(2) 0.0354(16) 0.0229(13) 0.0031(11) -0.0104(13) -0.0286(15)
C50 0.0539(18) 0.0276(14) 0.0266(14) 0.0021(11) -0.0097(12) -0.0198(13)
C51 0.0429(15) 0.0274(13) 0.0213(12) -0.0019(10) 0.0000(11) -0.0215(12)
C52 0.0276(13) 0.0259(13) 0.0240(12) 0.0016(10) -0.0051(10) -0.0112(11)
C61 0.0302(14) 0.0248(13) 0.0314(14) -0.0023(11) 0.0007(11) -0.0126(11)
C62 0.0440(17) 0.0377(16) 0.0295(14) 0.0009(12) -0.0073(12) -0.0184(13)
N1 0.0186(10) 0.0209(10) 0.0197(10) -0.0010(8) -0.0036(8) -0.0058(8)
N2 0.0197(10) 0.0196(10) 0.0275(11) 0.0012(8) -0.0053(8) -0.0094(8)
N3 0.0199(10) 0.0247(10) 0.0212(10) -0.0026(8) -0.0016(8) -0.0091(8)
N4 0.0338(12) 0.0231(11) 0.0198(10) 0.0006(8) -0.0061(9) -0.0128(9)
N5 0.0286(12) 0.0270(11) 0.0347(12) -0.0025(10) -0.0006(10) -0.0105(10)
O1 0.0269(9) 0.0198(8) 0.0251(9) -0.0044(7) -0.0061(7) -0.0022(7)
O2 0.0204(8) 0.0191(8) 0.0242(8) 0.0019(6) -0.0025(6) -0.0084(7)
Zn1 0.01975(16) 0.01772(16) 0.02084(16) -0.00130(12) -0.00339(12) -0.00526(12)
Zn2 0.02518(17) 0.02274(17) 0.02403(17) -0.00215(13) -0.00134(13) -0.01136(14)
Br1 0.02279(13) 0.02571(13) 0.02459(13) 0.00124(10) -0.00187(10) -0.00835(10)
Br2 0.03375(15) 0.02214(13) 0.02475(14) -0.00275(10) -0.00589(10) -0.00835(11)
Br3 0.04794(18) 0.0584(2) 0.02635(15) -0.00215(13) 0.00114(12) -0.03924(16)
Br5 0.02700(14) 0.02557(14) 0.02877(14) -0.00424(10) -0.00065(10) -0.01387(11)

loop_
_atom_type_symbol
_atom_type_description
_atom_type_scat_dispersion_real
_atom_type_scat_dispersion_imag
_atom_type_scat_source
C C 0.0181 0.0091 'International Tables Vol C Tables 4.2.6.8 and 6.1.1.4'
H H 0.0000 0.0000 'International Tables Vol C Tables 4.2.6.8 and 6.1.1.4'
N N 0.0311 0.0180 'International Tables Vol C Tables 4.2.6.8 and 6.1.1.4'
O O 0.0492 0.0322 'International Tables Vol C Tables 4.2.6.8 and 6.1.1.4'
Zn Zn -1.5491 0.6778 'International Tables Vol C Tables 4.2.6.8 and 6.1.1.4'
Br Br -0.6763 1.2805 'International Tables Vol C Tables 4.2.6.8 and 6.1.1.4'

loop_
_geom_angle_atom_site_label_1
_geom_angle_atom_site_label_2
_geom_angle_atom_site_label_3
_geom_angle
O1 C1 C6 123.5(2)
O1 C1 C2 119.7(2)
C6 C1 C2 116.7(2)
C3 C2 C52 118.0(2)
C3 C2 C1 120.8(2)
C52 C2 C1 121.2(2)
C4 C3 C2 122.6(2)
C4 C3 H3 118.7
C2 C3 H3 118.7
C3 C4 C5 116.1(2)
C3 C4 C7 123.7(2)
C5 C4 C7 120.1(2)
C6 C5 C4 124.1(2)
C6 C5 H5 117.9
C4 C5 H5 117.9
C5 C6 C1 119.7(2)
C5 C6 C11 115.8(2)
C1 C6 C11 124.4(2)
C9 C7 C10 108.3(3)
C9 C7 C4 111.3(2)
C10 C7 C4 111.4(2)
C9 C7 C8 109.2(3)
C10 C7 C8 108.6(3)
C4 C7 C8 108.0(2)
C7 C8 H8A 109.5
C7 C8 H8B 109.5
H8A C8 H8B 109.5
C7 C8 H8C 109.5
H8A C8 H8C 109.5
H8B C8 H8C 109.5
C7 C9 H9A 109.5
C7 C9 H9B 109.5
H9A C9 H9B 109.5
C7 C9 H9C 109.5
H9A C9 H9C 109.5
H9B C9 H9C 109.5
C7 C10 H10A 109.5
C7 C10 H10B 109.5
H10A C10 H10B 109.5
C7 C10 H10C 109.5
H10A C10 H10C 109.5
H10B C10 H10C 109.5
N1 C11 C6 127.2(2)
N1 C11 H11 116.4
C6 C11 H11 116.4
C13 C12 C17 120.9(2)
C13 C12 N1 117.1(2)
C17 C12 N1 121.9(2)
C14 C13 C12 120.6(2)
C14 C13 H13 119.7
C12 C13 H13 119.7
C13 C14 C15 119.6(2)
C13 C14 H14 120.2
C15 C14 H14 120.2
C16 C15 C14 119.8(2)
C16 C15 H15 120.1
C14 C15 H15 120.1
C15 C16 C17 121.9(2)
C15 C16 H16 119.0
C17 C16 H16 119.0
C16 C17 C12 117.3(2)
C16 C17 C18 120.4(2)
C12 C17 C18 122.3(2)
C17 C18 C19 113.4(2)
C17 C18 H18A 108.9
C19 C18 H18A 108.9
C17 C18 H18B 108.9
C19 C18 H18B 108.9
H18A C18 H18B 107.7
C20 C19 C18 113.6(2)
C20 C19 H19A 108.8
C18 C19 H19A 108.8
C20 C19 H19B 108.8
C18 C19 H19B 108.8
H19A C19 H19B 107.7
C21 C20 C25 116.9(2)
C21 C20 C19 119.1(2)
C25 C20 C19 124.0(2)
C22 C21 C20 122.0(2)
C22 C21 H21 119.0
C20 C21 H21 119.0
C21 C22 C23 120.0(2)
C21 C22 H22 120.0
C23 C22 H22 120.0
C24 C23 C22 119.7(2)
C24 C23 H23 120.2
C22 C23 H23 120.2
C23 C24 C25 119.7(2)
C23 C24 H24 120.1
C25 C24 H24 120.1
C24 C25 C20 121.8(2)
C24 C25 N2 119.5(2)
C20 C25 N2 118.8(2)
N2 C26 C28 123.3(2)
N2 C26 H26 118.3
C28 C26 H26 118.3
O2 C27 C32 123.1(2)
O2 C27 C28 119.9(2)
C32 C27 C28 117.0(2)
C29 C28 C26 117.9(2)
C29 C28 C27 121.1(2)
C26 C28 C27 120.6(2)
C30 C29 C28 122.2(2)
C30 C29 H29 118.9
C28 C29 H29 118.9
C29 C30 C31 116.5(2)
C29 C30 C33 123.8(2)
C31 C30 C33 119.8(2)
C32 C31 C30 123.8(2)
C32 C31 H31 118.1
C30 C31 H31 118.1
C31 C32 C27 119.4(2)
C31 C32 C37 117.0(2)
C27 C32 C37 123.6(2)
C36 C33 C35 108.4(2)
C36 C33 C30 111.7(2)
C35 C33 C30 108.3(2)
C36 C33 C34 109.0(2)
C35 C33 C34 110.0(2)
C30 C33 C34 109.4(2)
C33 C34 H34A 109.5
C33 C34 H34B 109.5
H34A C34 H34B 109.5
C33 C34 H34C 109.5
H34A C34 H34C 109.5
H34B C34 H34C 109.5
C33 C35 H35A 109.5
C33 C35 H35B 109.5
H35A C35 H35B 109.5
C33 C35 H35C 109.5
H35A C35 H35C 109.5
H35B C35 H35C 109.5
C33 C36 H36A 109.5
C33 C36 H36B 109.5
H36A C36 H36B 109.5
C33 C36 H36C 109.5
H36A C36 H36C 109.5
H36B C36 H36C 109.5
N3 C37 C32 127.5(2)
N3 C37 H37 116.3
C32 C37 H37 116.3
C39 C38 C43 120.6(2)
C39 C38 N3 118.8(2)
C43 C38 N3 120.6(2)
C40 C39 C38 120.3(3)
C40 C39 H39 119.8
C38 C39 H39 119.8
C41 C40 C39 120.1(3)
C41 C40 H40 120.0
C39 C40 H40 120.0
C42 C41 C40 119.3(3)
C42 C41 H41 120.4
C40 C41 H41 120.4
C41 C42 C43 122.1(2)
C41 C42 H42 119.0
C43 C42 H42 119.0
C38 C43 C42 117.6(2)
C38 C43 C44 122.6(2)
C42 C43 C44 119.7(2)
C43 C44 C45 114.2(2)
C43 C44 H44A 108.7
C45 C44 H44A 108.7
C43 C44 H44B 108.7
C45 C44 H44B 108.7
H44A C44 H44B 107.6
C46 C45 C44 113.1(2)
C46 C45 H45A 109.0
C44 C45 H45A 109.0
C46 C45 H45B 109.0
C44 C45 H45B 109.0
H45A C45 H45B 107.8
C47 C46 C51 117.2(3)
C47 C46 C45 119.3(3)
C51 C46 C45 123.4(2)
C48 C47 C46 121.7(3)
C48 C47 H47 119.2
C46 C47 H47 119.2
C49 C48 C47 119.7(3)
C49 C48 H48 120.1
C47 C48 H48 120.1
C48 C49 C50 120.4(3)
C48 C49 H49 119.8
C50 C49 H49 119.8
C49 C50 C51 119.5(3)
C49 C50 H50 120.3
C51 C50 H50 120.3
C50 C51 C46 121.4(2)
C50 C51 N4 121.0(3)
C46 C51 N4 117.5(2)
N4 C52 C2 123.2(2)
N4 C52 H52 118.4
C2 C52 H52 118.4
N5 C61 C62 178.5(3)
C61 C62 H62A 109.5
C61 C62 H62B 109.5
H62A C62 H62B 109.5
C61 C62 H62C 109.5
H62A C62 H62C 109.5
H62B C62 H62C 109.5
C11 N1 C12 115.1(2)
C11 N1 Zn1 125.67(16)
C12 N1 Zn1 118.76(14)
C26 N2 C25 124.6(2)
C26 N2 H2 114.3(14)
C25 N2 H2 120.9(14)
C37 N3 C38 114.1(2)
C37 N3 Zn1 124.26(17)
C38 N3 Zn1 120.31(15)
C52 N4 C51 128.6(2)
C52 N4 H4 109.0(16)
C51 N4 H4 122.3(17)
C61 N5 Zn2 161.4(2)
C1 O1 Zn1 130.90(15)
C27 O2 Zn1 130.16(15)
O2 Zn1 O1 178.70(7)
O2 Zn1 N1 92.65(7)
O1 Zn1 N1 88.05(7)
O2 Zn1 N3 86.56(7)
O1 Zn1 N3 92.17(8)
N1 Zn1 N3 110.37(8)
O2 Zn1 Br1 87.70(5)
O1 Zn1 Br1 92.86(5)
N1 Zn1 Br1 122.65(6)
N3 Zn1 Br1 126.86(6)
N5 Zn2 Br3 106.64(6)
N5 Zn2 Br5 106.92(6)
Br3 Zn2 Br5 112.291(16)
N5 Zn2 Br2 97.39(6)
Br3 Zn2 Br2 117.049(17)
Br5 Zn2 Br2 114.567(16)

loop_
_geom_bond_atom_site_label_1
_geom_bond_atom_site_label_2
_geom_bond_distance
_geom_bond_site_symmetry_2
C1 O1 1.296(3) .
C1 C6 1.423(3) .
C1 C2 1.428(3) .
C2 C3 1.416(4) .
C2 C52 1.420(4) .
C3 C4 1.380(4) .
C3 H3 0.9500 .
C4 C5 1.400(4) .
C4 C7 1.536(3) .
C5 C6 1.400(3) .
C5 H5 0.9500 .
C6 C11 1.454(3) .
C7 C9 1.530(4) .
C7 C10 1.530(5) .
C7 C8 1.538(5) .
C8 H8A 0.9800 .
C8 H8B 0.9800 .
C8 H8C 0.9800 .
C9 H9A 0.9800 .
C9 H9B 0.9800 .
C9 H9C 0.9800 .
C10 H10A 0.9800 .
C10 H10B 0.9800 .
C10 H10C 0.9800 .
C11 N1 1.292(3) .
C11 H11 0.9500 .
C12 C13 1.394(4) .
C12 C17 1.402(3) .
C12 N1 1.451(3) .
C13 C14 1.384(3) .
C13 H13 0.9500 .
C14 C15 1.388(4) .
C14 H14 0.9500 .
C15 C16 1.388(4) .
C15 H15 0.9500 .
C16 C17 1.401(3) .
C16 H16 0.9500 .
C17 C18 1.506(4) .
C18 C19 1.545(3) .
C18 H18A 0.9900 .
C18 H18B 0.9900 .
C19 C20 1.514(3) .
C19 H19A 0.9900 .
C19 H19B 0.9900 .
C20 C21 1.399(3) .
C20 C25 1.402(3) .
C21 C22 1.381(4) .
C21 H21 0.9500 .
C22 C23 1.396(4) .
C22 H22 0.9500 .
C23 C24 1.382(4) .
C23 H23 0.9500 .
C24 C25 1.396(3) .
C24 H24 0.9500 .
C25 N2 1.427(3) .
C26 N2 1.313(3) .
C26 C28 1.419(3) .
C26 H26 0.9500 .
C27 O2 1.293(3) .
C27 C32 1.425(3) .
C27 C28 1.427(3) .
C28 C29 1.409(3) .
C29 C30 1.383(3) .
C29 H29 0.9500 .
C30 C31 1.405(3) .
C30 C33 1.536(3) .
C31 C32 1.402(3) .
C31 H31 0.9500 .
C32 C37 1.445(3) .
C33 C36 1.534(3) .
C33 C35 1.535(3) .
C33 C34 1.539(3) .
C34 H34A 0.9800 .
C34 H34B 0.9800 .
C34 H34C 0.9800 .
C35 H35A 0.9800 .
C35 H35B 0.9800 .
C35 H35C 0.9800 .
C36 H36A 0.9800 .
C36 H36B 0.9800 .
C36 H36C 0.9800 .
C37 N3 1.297(3) .
C37 H37 0.9500 .
C38 C39 1.386(4) .
C38 C43 1.391(3) .
C38 N3 1.449(3) .
C39 C40 1.385(4) .
C39 H39 0.9500 .
C40 C41 1.382(4) .
C40 H40 0.9500 .
C41 C42 1.373(4) .
C41 H41 0.9500 .
C42 C43 1.402(3) .
C42 H42 0.9500 .
C43 C44 1.510(4) .
C44 C45 1.552(4) .
C44 H44A 0.9900 .
C44 H44B 0.9900 .
C45 C46 1.506(4) .
C45 H45A 0.9900 .
C45 H45B 0.9900 .
C46 C47 1.397(4) .
C46 C51 1.400(4) .
C47 C48 1.385(4) .
C47 H47 0.9500 .
C48 C49 1.377(5) .
C48 H48 0.9500 .
C49 C50 1.382(4) .
C49 H49 0.9500 .
C50 C51 1.392(4) .
C50 H50 0.9500 .
C51 N4 1.418(3) .
C52 N4 1.302(3) .
C52 H52 0.9500 .
C61 N5 1.139(4) .
C61 C62 1.452(4) .
C62 H62A 0.9800 .
C62 H62B 0.9800 .
C62 H62C 0.9800 .
N1 Zn1 2.107(2) .
N2 H2 0.90(3) .
N3 Zn1 2.117(2) .
N4 H4 0.79(3) .
N5 Zn2 2.105(2) .
O1 Zn1 2.0464(17) .
O2 Zn1 2.0383(16) .
Zn1 Br1 2.4502(4) .
Zn2 Br3 2.3610(4) .
Zn2 Br5 2.3710(4) .
Zn2 Br2 2.3730(4) .
O1M O1M 1.392(18) 2_766
